data_7009769
loop_
_publ_author_name
'Mathur, Pradeep'
'Ahmed, Moawia O.'
'Dash, Aswini K.'
'Walawalkar, Mrinalini G.'
'Puranik, Vedavati G.'

_publ_section_title
;
 Coupling of co-ordinated acetylide ligands with and without CO on
 chalcogen-stabilised mixed-metal clusters. Synthesis and
 characterisation of [M2Fe3(L)2(CO)6(\m3-E)2{\m-CC(Ph)C(Ph)C}] and
 [M2Fe2(L)2(CO)4(\m3-E)2{\m-CC(Ph)(CO)C(Ph)C}]
 (L&#x2005;=&#x2005;\h5-C5Me5 or \h5-C5H5, M&#x2005;=&#x2005;Mo or W,
 E&#x2005;=&#x2005;S, Se or Te)
;
_journal_issue 17
_journal_name_full 'Journal of the Chemical Society, Dalton Transactions'
_journal_page_first 2916
_journal_paper_doi 10.1039/b003517n
_journal_year 2000
_chemical_formula_sum 'C31 H21 Mo2 O5.5'
_chemical_formula_weight 673.36
_chemical_name_systematic
; 
 ? 
;
_space_group_IT_number 60
_symmetry_cell_setting orthorhombic
_symmetry_space_group_name_Hall '-P 2n 2ab'
_symmetry_space_group_name_H-M 'P b c n'
_atom_sites_solution_hydrogens geom
_atom_sites_solution_primary direct
_atom_sites_solution_secondary difmap
_audit_creation_method SHELXL-97
_cell_angle_alpha 90.00
_cell_angle_beta 90.00
_cell_angle_gamma 90.00
_cell_formula_units_Z 8
_cell_length_a 13.38(5)
_cell_length_b 19.69(5)
_cell_length_c 20.15(5)
_cell_measurement_temperature 293(2)
_cell_volume 5309(3)
_computing_structure_refinement 'SHELXL-97 (Sheldrick, 1997)'
_computing_structure_solution 'SHELXS-97 (Sheldrick, 1990)'
_diffrn_ambient_temperature 221(2)
_diffrn_measured_fraction_theta_full 0.998
_diffrn_measured_fraction_theta_max 0.998
_diffrn_radiation_monochromator graphite
_diffrn_radiation_source 'fine-focus sealed tube'
_diffrn_radiation_wavelength 0.71073
_diffrn_reflns_av_R_equivalents 0.0104
_diffrn_reflns_av_sigmaI/netI 0.0210
_diffrn_reflns_limit_h_max 15
_diffrn_reflns_limit_h_min -5
_diffrn_reflns_limit_k_max 23
_diffrn_reflns_limit_k_min 0
_diffrn_reflns_limit_l_max 23
_diffrn_reflns_limit_l_min -12
_diffrn_reflns_number 4819
_diffrn_reflns_theta_full 24.92
_diffrn_reflns_theta_max 24.92
_diffrn_reflns_theta_min 1.84
_exptl_absorpt_coefficient_mu 0.986
_exptl_crystal_colour 'dark brown '
_exptl_crystal_density_diffrn 1.684
_exptl_crystal_density_method 'not measured'
_exptl_crystal_description block
_exptl_crystal_F_000 2680
_exptl_crystal_size_max 0.1
_exptl_crystal_size_mid 0.3
_exptl_crystal_size_min 0.4
_refine_diff_density_max 0.619
_refine_diff_density_min -0.762
_refine_diff_density_rms 0.129
_refine_ls_extinction_method none
_refine_ls_goodness_of_fit_ref 1.085
_refine_ls_hydrogen_treatment mixed
_refine_ls_matrix_type full
_refine_ls_number_parameters 348
_refine_ls_number_reflns 4657
_refine_ls_number_restraints 0
_refine_ls_restrained_S_all 1.085
_refine_ls_R_factor_all 0.0415
_refine_ls_R_factor_gt 0.0329
_refine_ls_shift/su_max 0.001
_refine_ls_shift/su_mean 0.000
_refine_ls_structure_factor_coef Fsqd
_refine_ls_weighting_details 'calc w=1/[\s^2^(Fo^2^)+(0.0461P)^2^+6.0024P] where P=(Fo^2^+2Fc^2^)/3'
_refine_ls_weighting_scheme calc
_refine_ls_wR_factor_gt 0.0860
_refine_ls_wR_factor_ref 0.0892
_reflns_number_gt 3868
_reflns_number_total 4657
_reflns_threshold_expression >2sigma(I)
_cod_data_source_file b003517n.txt
_cod_data_source_block 15
_cod_depositor_comments
;
The following automatic conversions were performed:
'_symmetry_cell_setting' value 'Orthorhombic' changed to 'orthorhombic'
according to '/home/saulius/struct/CIF-dictionaries/cif_core.dic'
dictionary named 'cif_core.dic' version 2.4.1 from 2010-06-29.

Automatic conversion script
Id: cif_fix_enum 1527 2010-12-29 10:47:43Z saulius 
;
_cod_original_cell_volume 5312(27)
_cod_original_sg_symbol_H-M Pbcn
_cod_original_formula_sum 'C31 H21 Mo2 O5.50'
_cod_database_code 7009769

loop_
_symmetry_equiv_pos_as_xyz
'x, y, z'
'-x+1/2, -y+1/2, z+1/2'
'x+1/2, -y+1/2, -z'
'-x, y, -z+1/2'
'-x, -y, -z'
'x-1/2, y-1/2, -z-1/2'
'-x-1/2, y-1/2, z'
'x, -y, z-1/2'

loop_
_atom_site_label
_atom_site_type_symbol
_atom_site_fract_x
_atom_site_fract_y
_atom_site_fract_z
_atom_site_U_iso_or_equiv
_atom_site_adp_type
_atom_site_occupancy
_atom_site_calc_flag
_atom_site_refinement_flags
_atom_site_disorder_assembly
_atom_site_disorder_group
Mo1 Mo 0.21730(2) 0.218405(15) 0.051973(14) 0.02646(10) Uani 1 d . . .
Mo2 Mo 0.25785(2) 0.219943(15) 0.196662(14) 0.02788(10) Uani 1 d . . .
C1 C 0.3169(3) 0.1197(2) 0.03542(19) 0.0442(10) Uani 1 d . . .
H1A H 0.3441 0.0918 0.0700 0.080 Uiso 1 d R . .
C2 C 0.2223(3) 0.1108(2) 0.00494(19) 0.0441(10) Uani 1 d . . .
H2A H 0.1761 0.0746 0.0138 0.080 Uiso 1 d R . .
C3 C 0.2134(3) 0.1592(2) -0.04579(18) 0.0427(9) Uani 1 d . . .
H3A H 0.1610 0.1613 -0.0782 0.080 Uiso 1 d R . .
C4 C 0.3025(3) 0.1996(2) -0.04602(17) 0.0423(9) Uani 1 d . . .
H4A H 0.3198 0.2336 -0.0781 0.080 Uiso 1 d R . .
C5 C 0.3655(3) 0.1747(2) 0.00492(18) 0.0437(10) Uani 1 d . . .
H5A H 0.4321 0.1901 0.0144 0.080 Uiso 1 d R . .
C6 C 0.2631(6) 0.1910(3) 0.3080(2) 0.080(2) Uani 1 d . . .
H6A H 0.2912 0.1498 0.3253 0.080 Uiso 1 d R . .
C7 C 0.1646(6) 0.2007(4) 0.2935(2) 0.090(2) Uani 1 d . . .
H7A H 0.1128 0.1674 0.2982 0.080 Uiso 1 d R . .
C8 C 0.1510(4) 0.2681(3) 0.2762(2) 0.0672(16) Uani 1 d . . .
H8A H 0.0881 0.2897 0.2676 0.080 Uiso 1 d R . .
C9 C 0.2446(4) 0.2998(2) 0.2819(2) 0.0544(12) Uani 1 d . . .
H9A H 0.2575 0.3476 0.2784 0.080 Uiso 1 d R . .
C10 C 0.3125(3) 0.2503(3) 0.30186(19) 0.0595(13) Uani 1 d . . .
H10A H 0.3808 0.2581 0.3142 0.080 Uiso 1 d R . .
C11 C 0.3606(3) 0.45062(18) -0.06420(17) 0.0357(8) Uani 1 d . . .
C12 C 0.4485(3) 0.4756(2) -0.0913(2) 0.0498(11) Uani 1 d . . .
H12A H 0.5110 0.4671 -0.0694 0.080 Uiso 1 d R . .
C13 C 0.4459(4) 0.5122(3) -0.1504(2) 0.0630(13) Uani 1 d . . .
H13A H 0.5065 0.5307 -0.1683 0.080 Uiso 1 d R . .
C14 C 0.3568(4) 0.5228(2) -0.1823(2) 0.0601(12) Uani 1 d . . .
H14A H 0.3554 0.5466 -0.2239 0.080 Uiso 1 d R . .
C15 C 0.2703(3) 0.4989(2) -0.1547(2) 0.0549(11) Uani 1 d . . .
H15A H 0.2080 0.5072 -0.1769 0.080 Uiso 1 d R . .
C16 C 0.2701(3) 0.4633(2) -0.0958(2) 0.0461(10) Uani 1 d . . .
H16A H 0.2086 0.4473 -0.0768 0.080 Uiso 1 d R . .
C17 C 0.3658(3) 0.40893(19) -0.00549(18) 0.0363(8) Uani 1 d . . .
C18 C 0.3759(3) 0.37149(19) 0.04082(17) 0.0354(8) Uani 1 d . . .
C19 C 0.3925(3) 0.32292(19) 0.09415(17) 0.0344(8) Uani 1 d . . .
O19 O 0.47734(19) 0.31561(16) 0.11679(14) 0.0537(8) Uani 1 d . . .
C20 C 0.3071(3) 0.28464(18) 0.11626(16) 0.0288(7) Uani 1 d . . .
C21 C 0.2062(2) 0.29765(18) 0.12691(16) 0.0273(7) Uani 1 d . . .
C22 C 0.1471(2) 0.35952(18) 0.13805(16) 0.0295(7) Uani 1 d . . .
C23 C 0.0429(3) 0.3593(2) 0.1310(2) 0.0447(10) Uani 1 d . . .
H23A H 0.0096 0.3179 0.1190 0.080 Uiso 1 d R . .
C24 C -0.0118(3) 0.4171(2) 0.1411(3) 0.0591(12) Uani 1 d . . .
H24A H -0.0828 0.4160 0.1344 0.080 Uiso 1 d R . .
C25 C 0.0329(3) 0.4766(2) 0.1610(2) 0.0548(11) Uani 1 d . . .
H25A H -0.0065 0.5165 0.1689 0.080 Uiso 1 d R . .
C26 C 0.1352(3) 0.4781(2) 0.1687(2) 0.0479(10) Uani 1 d . . .
H26A H 0.1675 0.5192 0.1828 0.080 Uiso 1 d R . .
C27 C 0.1916(3) 0.42041(19) 0.15678(18) 0.0382(8) Uani 1 d . . .
H27A H 0.2629 0.4224 0.1614 0.080 Uiso 1 d R . .
C28 C 0.1618(3) 0.2959(2) 0.00055(18) 0.0369(9) Uani 1 d . . .
O28 O 0.1266(2) 0.33811(16) -0.03045(15) 0.0534(7) Uani 1 d . . .
C29 C 0.0746(3) 0.20121(18) 0.07625(17) 0.0325(8) Uani 1 d . . .
O29 O -0.00643(19) 0.18957(14) 0.08909(14) 0.0473(7) Uani 1 d . . .
C30 C 0.3920(3) 0.1826(2) 0.17675(17) 0.0381(9) Uani 1 d . . .
O30 O 0.4703(2) 0.16078(16) 0.16763(15) 0.0543(8) Uani 1 d . . .
C31 C 0.1990(3) 0.1332(2) 0.16826(17) 0.0340(8) Uani 1 d . . .
O31 O 0.1642(2) 0.07985(14) 0.16089(14) 0.0482(7) Uani 1 d . . .
O1 O 0.5000 0.3618(5) 0.2500 0.193(4) Uani 1 d S . .

loop_
_atom_site_aniso_label
_atom_site_aniso_U_11
_atom_site_aniso_U_22
_atom_site_aniso_U_33
_atom_site_aniso_U_23
_atom_site_aniso_U_13
_atom_site_aniso_U_12
Mo1 0.01936(16) 0.04066(19) 0.01937(16) -0.00287(12) 0.00065(10) -0.00175(12)
Mo2 0.02395(17) 0.04034(19) 0.01935(16) 0.00023(12) 0.00026(11) -0.00203(12)
C1 0.044(2) 0.054(2) 0.034(2) -0.0098(18) 0.0071(18) 0.0162(19)
C2 0.043(2) 0.049(2) 0.041(2) -0.0186(19) 0.0079(17) -0.0032(18)
C3 0.036(2) 0.064(3) 0.0279(19) -0.0160(18) 0.0002(15) 0.0011(19)
C4 0.037(2) 0.068(3) 0.0216(18) -0.0065(17) 0.0084(15) 0.005(2)
C5 0.0293(19) 0.070(3) 0.0318(19) -0.0099(19) 0.0056(15) 0.0072(19)
C6 0.145(6) 0.066(4) 0.030(2) 0.015(2) 0.017(3) 0.021(4)
C7 0.114(5) 0.118(5) 0.039(3) -0.027(3) 0.050(3) -0.071(5)
C8 0.040(3) 0.134(5) 0.027(2) -0.021(3) 0.0016(18) 0.031(3)
C9 0.088(4) 0.051(2) 0.0241(19) -0.0083(19) 0.010(2) -0.003(2)
C10 0.043(2) 0.112(4) 0.024(2) -0.015(2) -0.0103(18) 0.014(3)
C11 0.043(2) 0.0342(18) 0.0302(18) -0.0038(15) 0.0042(16) 0.0028(16)
C12 0.042(2) 0.059(3) 0.048(2) 0.016(2) 0.0056(19) 0.004(2)
C13 0.057(3) 0.071(3) 0.061(3) 0.028(3) 0.018(2) 0.010(2)
C14 0.069(3) 0.063(3) 0.048(3) 0.015(2) 0.007(2) 0.018(2)
C15 0.054(3) 0.057(3) 0.054(3) 0.002(2) -0.009(2) 0.016(2)
C16 0.043(2) 0.049(2) 0.046(2) -0.0020(19) 0.0031(18) 0.0033(18)
C17 0.0343(19) 0.041(2) 0.0333(19) -0.0032(17) 0.0070(15) -0.0032(16)
C18 0.0282(18) 0.047(2) 0.0313(19) -0.0039(17) 0.0056(15) -0.0062(16)
C19 0.0261(18) 0.048(2) 0.0287(18) -0.0027(16) 0.0017(14) -0.0056(15)
O19 0.0239(14) 0.080(2) 0.0573(18) 0.0181(16) -0.0071(13) -0.0134(14)
C20 0.0239(17) 0.044(2) 0.0182(16) -0.0006(14) -0.0014(13) -0.0041(15)
C21 0.0221(16) 0.0380(19) 0.0219(16) 0.0005(14) -0.0022(13) -0.0046(14)
C22 0.0284(17) 0.0381(19) 0.0221(16) 0.0004(14) 0.0035(13) -0.0024(15)
C23 0.0277(19) 0.045(2) 0.061(3) -0.0115(19) 0.0013(18) -0.0010(17)
C24 0.036(2) 0.053(3) 0.088(3) -0.015(2) 0.002(2) 0.007(2)
C25 0.052(3) 0.041(2) 0.072(3) -0.006(2) 0.005(2) 0.0111(19)
C26 0.056(3) 0.038(2) 0.050(2) -0.0065(19) 0.005(2) -0.0085(19)
C27 0.0310(19) 0.046(2) 0.037(2) -0.0022(17) 0.0006(16) -0.0087(17)
C28 0.0239(18) 0.058(2) 0.0286(18) -0.0020(18) -0.0013(15) -0.0058(17)
O28 0.0397(16) 0.068(2) 0.0523(17) 0.0178(16) -0.0103(14) 0.0017(15)
C29 0.031(2) 0.041(2) 0.0250(17) -0.0065(15) -0.0021(15) -0.0013(15)
O29 0.0251(14) 0.0605(17) 0.0564(17) -0.0118(14) 0.0063(13) -0.0098(13)
C30 0.036(2) 0.052(2) 0.0273(18) 0.0029(17) -0.0053(16) -0.0031(18)
O30 0.0307(15) 0.070(2) 0.0623(19) -0.0051(16) -0.0018(14) 0.0108(14)
C31 0.0286(18) 0.047(2) 0.0260(18) 0.0037(16) -0.0005(15) 0.0028(17)
O31 0.0467(16) 0.0456(16) 0.0524(17) 0.0026(14) -0.0057(14) -0.0107(13)
O1 0.252(12) 0.161(8) 0.166(9) 0.000 0.022(9) 0.000

loop_
_atom_type_symbol
_atom_type_description
_atom_type_scat_dispersion_real
_atom_type_scat_dispersion_imag
_atom_type_scat_source
C C 0.0033 0.0016 'International Tables Vol C Tables 4.2.6.8 and 6.1.1.4'
H H 0.0000 0.0000 'International Tables Vol C Tables 4.2.6.8 and 6.1.1.4'
O O 0.0106 0.0060 'International Tables Vol C Tables 4.2.6.8 and 6.1.1.4'
Mo Mo -1.6832 0.6857 'International Tables Vol C Tables 4.2.6.8 and 6.1.1.4'

loop_
_geom_angle_atom_site_label_1
_geom_angle_atom_site_label_2
_geom_angle_atom_site_label_3
_geom_angle
_geom_angle_site_symmetry_1
_geom_angle_site_symmetry_3
_geom_angle_publ_flag
C28 Mo1 C29 84.3(2) . . ?
C28 Mo1 C21 77.7(2) . . ?
C29 Mo1 C21 83.49(14) . . ?
C28 Mo1 C20 93.2(2) . . ?
C29 Mo1 C20 118.59(19) . . ?
C21 Mo1 C20 37.07(18) . . ?
C28 Mo1 C3 86.2(2) . . ?
C29 Mo1 C3 95.89(15) . . ?
C21 Mo1 C3 163.84(14) . . ?
C20 Mo1 C3 145.32(16) . . ?
C28 Mo1 C4 82.0(2) . . ?
C29 Mo1 C4 130.80(15) . . ?
C21 Mo1 C4 137.85(16) . . ?
C20 Mo1 C4 109.2(2) . . ?
C3 Mo1 C4 36.32(18) . . ?
C28 Mo1 C2 119.9(2) . . ?
C29 Mo1 C2 88.45(15) . . ?
C21 Mo1 C2 159.94(14) . . ?
C20 Mo1 C2 140.08(17) . . ?
C3 Mo1 C2 35.39(15) . . ?
C4 Mo1 C2 59.39(16) . . ?
C28 Mo1 C5 112.57(19) . . ?
C29 Mo1 C5 147.01(19) . . ?
C21 Mo1 C5 126.66(16) . . ?
C20 Mo1 C5 89.6(3) . . ?
C3 Mo1 C5 59.20(17) . . ?
C4 Mo1 C5 35.26(14) . . ?
C2 Mo1 C5 58.63(17) . . ?
C28 Mo1 C1 139.70(18) . . ?
C29 Mo1 C1 115.5(2) . . ?
C21 Mo1 C1 136.12(16) . . ?
C20 Mo1 C1 105.2(2) . . ?
C3 Mo1 C1 58.41(16) . . ?
C4 Mo1 C1 58.20(16) . . ?
C2 Mo1 C1 35.07(18) . . ?
C5 Mo1 C1 34.50(15) . . ?
C28 Mo1 Mo2 124.95(13) . . ?
C29 Mo1 Mo2 86.33(14) . . ?
C21 Mo1 Mo2 47.39(13) . . ?
C20 Mo1 Mo2 46.68(11) . . ?
C3 Mo1 Mo2 148.77(14) . . ?
C4 Mo1 Mo2 138.72(18) . . ?
C2 Mo1 Mo2 113.91(13) . . ?
C5 Mo1 Mo2 104.17(16) . . ?
C1 Mo1 Mo2 92.50(11) . . ?
C31 Mo2 C30 88.9(2) . . ?
C31 Mo2 C20 114.6(2) . . ?
C30 Mo2 C20 77.95(18) . . ?
C31 Mo2 C21 107.1(2) . . ?
C30 Mo2 C21 114.55(17) . . ?
C20 Mo2 C21 37.24(19) . . ?
C31 Mo2 C6 94.6(2) . . ?
C30 Mo2 C6 94.4(2) . . ?
C20 Mo2 C6 149.4(2) . . ?
C21 Mo2 C6 143.44(18) . . ?
C31 Mo2 C10 128.02(19) . . ?
C30 Mo2 C10 89.7(2) . . ?
C20 Mo2 C10 115.9(2) . . ?
C21 Mo2 C10 120.4(2) . . ?
C6 Mo2 C10 33.8(2) . . ?
C31 Mo2 C9 140.23(18) . . ?
C30 Mo2 C9 117.88(19) . . ?
C20 Mo2 C9 100.2(2) . . ?
C21 Mo2 C9 88.7(2) . . ?
C6 Mo2 C9 57.0(2) . . ?
C10 Mo2 C9 34.75(19) . . ?
C31 Mo2 C7 83.6(2) . . ?
C30 Mo2 C7 126.2(3) . . ?
C20 Mo2 C7 151.6(2) . . ?
C21 Mo2 C7 118.6(3) . . ?
C6 Mo2 C7 34.0(3) . . ?
C10 Mo2 C7 56.6(3) . . ?
C9 Mo2 C7 57.1(2) . . ?
C31 Mo2 C8 107.8(3) . . ?
C30 Mo2 C8 147.13(16) . . ?
C20 Mo2 C8 117.3(2) . . ?
C21 Mo2 C8 87.9(2) . . ?
C6 Mo2 C8 57.1(2) . . ?
C10 Mo2 C8 57.6(2) . . ?
C9 Mo2 C8 34.9(2) . . ?
C7 Mo2 C8 34.3(2) . . ?
C31 Mo2 Mo1 68.39(11) . . ?
C30 Mo2 Mo1 87.88(14) . . ?
C20 Mo2 Mo1 47.59(14) . . ?
C21 Mo2 Mo1 47.03(13) . . ?
C6 Mo2 Mo1 162.84(19) . . ?
C10 Mo2 Mo1 163.38(16) . . ?
C9 Mo2 Mo1 135.75(16) . . ?
C7 Mo2 Mo1 135.9(2) . . ?
C8 Mo2 Mo1 124.33(19) . . ?
C5 C1 C2 108.6(4) . . ?
C5 C1 Mo1 72.0(3) . . ?
C2 C1 Mo1 70.2(3) . . ?
C5 C1 H1A 125.7 . . ?
C2 C1 H1A 125.7 . . ?
Mo1 C1 H1A 125.3 . . ?
C3 C2 C1 107.9(4) . . ?
C3 C2 Mo1 71.1(3) . . ?
C1 C2 Mo1 74.7(2) . . ?
C3 C2 H2A 125.8 . . ?
C1 C2 H2A 125.8 . . ?
Mo1 C2 H2A 125.7 . . ?
C2 C3 C4 108.0(4) . . ?
C2 C3 Mo1 73.5(3) . . ?
C4 C3 Mo1 72.6(2) . . ?
C2 C3 H3A 126.0 . . ?
C4 C3 H3A 125.5 . . ?
Mo1 C3 H3A 125.5 . . ?
C5 C4 C3 107.5(4) . . ?
C5 C4 Mo1 74.3(3) . . ?
C3 C4 Mo1 71.1(2) . . ?
C5 C4 H4A 126.0 . . ?
C3 C4 H4A 126.2 . . ?
Mo1 C4 H4A 125.7 . . ?
C1 C5 C4 108.0(4) . . ?
C1 C5 Mo1 73.5(3) . . ?
C4 C5 Mo1 70.4(3) . . ?
C1 C5 H5A 125.9 . . ?
C4 C5 H5A 125.9 . . ?
Mo1 C5 H5A 125.8 . . ?
C10 C6 C7 109.4(6) . . ?
C10 C6 Mo2 73.3(3) . . ?
C7 C6 Mo2 74.2(3) . . ?
C10 C6 H6A 125.0 . . ?
C7 C6 H6A 125.2 . . ?
Mo2 C6 H6A 124.8 . . ?
C6 C7 C8 108.4(5) . . ?
C6 C7 Mo2 71.8(3) . . ?
C8 C7 Mo2 72.9(3) . . ?
C6 C7 H7A 125.5 . . ?
C8 C7 H7A 125.8 . . ?
Mo2 C7 H7A 125.3 . . ?
C7 C8 C9 106.7(5) . . ?
C7 C8 Mo2 72.8(3) . . ?
C9 C8 Mo2 72.1(3) . . ?
C7 C8 H8A 125.9 . . ?
C9 C8 H8A 126.9 . . ?
Mo2 C8 H8A 126.1 . . ?
C10 C9 C8 107.2(5) . . ?
C10 C9 Mo2 72.1(3) . . ?
C8 C9 Mo2 73.1(3) . . ?
C10 C9 H9A 126.2 . . ?
C8 C9 H9A 126.1 . . ?
Mo2 C9 H9A 126.3 . . ?
C6 C10 C9 108.2(5) . . ?
C6 C10 Mo2 72.9(3) . . ?
C9 C10 Mo2 73.2(3) . . ?
C6 C10 H10A 125.6 . . ?
C9 C10 H10A 125.8 . . ?
Mo2 C10 H10A 125.3 . . ?
C12 C11 C16 119.7(4) . . ?
C12 C11 C17 119.0(4) . . ?
C16 C11 C17 121.3(4) . . ?
C11 C12 C13 119.9(4) . . ?
C11 C12 H12A 119.7 . . ?
C13 C12 H12A 120.4 . . ?
C14 C13 C12 120.2(4) . . ?
C14 C13 H13A 120.0 . . ?
C12 C13 H13A 119.8 . . ?
C15 C14 C13 119.5(5) . . ?
C15 C14 H14A 120.4 . . ?
C13 C14 H14A 120.1 . . ?
C14 C15 C16 121.8(4) . . ?
C14 C15 H15A 119.2 . . ?
C16 C15 H15A 119.1 . . ?
C15 C16 C11 118.9(4) . . ?
C15 C16 H16A 120.8 . . ?
C11 C16 H16A 120.3 . . ?
C18 C17 C11 174.8(4) . . ?
C17 C18 C19 176.0(4) . . ?
O19 C19 C20 123.8(4) . . ?
O19 C19 C18 119.4(3) . . ?
C20 C19 C18 116.8(3) . . ?
C21 C20 C19 136.2(4) . . ?
C21 C20 Mo2 72.4(2) . . ?
C19 C20 Mo2 141.4(3) . . ?
C21 C20 Mo1 70.7(3) . . ?
C19 C20 Mo1 124.2(3) . . ?
Mo2 C20 Mo1 85.7(2) . . ?
C20 C21 C22 134.3(3) . . ?
C20 C21 Mo1 72.2(2) . . ?
C22 C21 Mo1 137.5(2) . . ?
C20 C21 Mo2 70.4(2) . . ?
C22 C21 Mo2 130.6(3) . . ?
Mo1 C21 Mo2 85.6(2) . . ?
C27 C22 C23 117.1(4) . . ?
C27 C22 C21 121.7(4) . . ?
C23 C22 C21 121.2(3) . . ?
C24 C23 C22 121.0(4) . . ?
C24 C23 H23A 119.7 . . ?
C22 C23 H23A 119.3 . . ?
C23 C24 C25 121.3(5) . . ?
C23 C24 H24A 119.4 . . ?
C25 C24 H24A 119.3 . . ?
C24 C25 C26 118.9(4) . . ?
C24 C25 H25A 120.5 . . ?
C26 C25 H25A 120.6 . . ?
C25 C26 C27 120.3(4) . . ?
C25 C26 H26A 119.9 . . ?
C27 C26 H26A 119.8 . . ?
C26 C27 C22 121.4(4) . . ?
C26 C27 H27A 119.5 . . ?
C22 C27 H27A 119.1 . . ?
O28 C28 Mo1 176.5(3) . . ?
O29 C29 Mo1 177.9(3) . . ?
O30 C30 Mo2 177.5(3) . . ?
O31 C31 Mo2 170.4(3) . . ?

loop_
_geom_bond_atom_site_label_1
_geom_bond_atom_site_label_2
_geom_bond_distance
_geom_bond_site_symmetry_2
_geom_bond_publ_flag
Mo1 C28 1.988(5) . ?
Mo1 C29 2.001(8) . ?
Mo1 C21 2.177(5) . ?
Mo1 C20 2.196(5) . ?
Mo1 C3 2.290(6) . ?
Mo1 C4 2.311(6) . ?
Mo1 C2 2.322(6) . ?
Mo1 C5 2.361(7) . ?
Mo1 C1 2.381(6) . ?
Mo1 Mo2 2.966(7) . ?
Mo2 C31 1.967(6) . ?
Mo2 C30 1.982(7) . ?
Mo2 C20 2.164(5) . ?
Mo2 C21 2.190(5) . ?
Mo2 C6 2.317(7) . ?
Mo2 C10 2.321(6) . ?
Mo2 C9 2.335(6) . ?
Mo2 C7 2.347(6) . ?
Mo2 C8 2.348(6) . ?
C1 C5 1.406(6) . ?
C1 C2 1.418(7) . ?
C1 H1A 0.9599 . ?
C2 C3 1.402(6) . ?
C2 H2A 0.9599 . ?
C3 C4 1.434(7) . ?
C3 H3A 0.9600 . ?
C4 C5 1.416(6) . ?
C4 H4A 0.9600 . ?
C5 H5A 0.9600 . ?
C6 C10 1.348(9) . ?
C6 C7 1.364(10) . ?
C6 H6A 0.9601 . ?
C7 C8 1.383(9) . ?
C7 H7A 0.9600 . ?
C8 C9 1.404(8) . ?
C8 H8A 0.9600 . ?
C9 C10 1.391(7) . ?
C9 H9A 0.9601 . ?
C10 H10A 0.9599 . ?
C11 C12 1.387(6) . ?
C11 C16 1.392(7) . ?
C11 C17 1.442(6) . ?
C12 C13 1.392(6) . ?
C12 H12A 0.9600 . ?
C13 C14 1.370(8) . ?
C13 H13A 0.9600 . ?
C14 C15 1.369(7) . ?
C14 H14A 0.9600 . ?
C15 C16 1.379(7) . ?
C15 H15A 0.9600 . ?
C16 H16A 0.9599 . ?
C17 C18 1.197(5) . ?
C18 C19 1.456(6) . ?
C19 O19 1.232(6) . ?
C19 C20 1.441(6) . ?
C20 C21 1.390(7) . ?
C21 C22 1.470(6) . ?
C22 C27 1.391(6) . ?
C22 C23 1.401(7) . ?
C23 C24 1.368(6) . ?
C23 H23A 0.9601 . ?
C24 C25 1.375(7) . ?
C24 H24A 0.9599 . ?
C25 C26 1.379(8) . ?
C25 H25A 0.9601 . ?
C26 C27 1.385(6) . ?
C26 H26A 0.9600 . ?
C27 H27A 0.9600 . ?
C28 O28 1.142(5) . ?
C29 O29 1.138(6) . ?
C30 O30 1.148(6) . ?
C31 O31 1.158(5) . ?
